data_7249011
loop_
_publ_author_name
'Panda, Subhra Jyoti'
'Agrawalla, Suraj Kumar'
'Purohit, Chandra Shekhar'

_publ_section_title
;
 Crystallographic insight into the binding modes of group 12 metal cations
 with N7-alkylated purines
;
_journal_issue 33
_journal_name_full CrystEngComm
_journal_page_first 4418
_journal_page_last 4430
_journal_paper_doi 10.1039/D4CE00341A
_journal_volume 26
_journal_year 2024
_chemical_formula_moiety 'C12 H10 Cl4 N8 Zn, C6 H5 Cl N4'
_chemical_formula_sum 'C18 H15 Cl5 N12 Zn'
_chemical_formula_weight 642.04
_space_group_crystal_system triclinic
_space_group_IT_number 2
_space_group_name_Hall '-P 1'
_space_group_name_H-M_alt 'P -1'
_atom_sites_solution_hydrogens geom
_atom_sites_solution_primary dual
_audit_creation_date 2024-02-23
_audit_creation_method
;
Olex2 1.5
(compiled 2023.08.24 svn.re1ec1418 for OlexSys, GUI svn.r6817)
;
_audit_update_record
;
2024-06-02 deposited with the CCDC.	2024-07-09 downloaded from the CCDC.
;
_cell_angle_alpha 102.553(3)
_cell_angle_beta 90.641(3)
_cell_angle_gamma 108.110(3)
_cell_formula_units_Z 2
_cell_length_a 6.9888(2)
_cell_length_b 10.2584(4)
_cell_length_c 18.2501(6)
_cell_measurement_reflns_used 13054
_cell_measurement_temperature 100.00(10)
_cell_measurement_theta_max 31.4510
_cell_measurement_theta_min 3.6690
_cell_volume 1209.50(8)
_computing_cell_refinement 'CrysAlisPro 1.171.42.52a (Rigaku OD, 2022)'
_computing_data_collection 'CrysAlisPro 1.171.42.52a (Rigaku OD, 2022)'
_computing_data_reduction 'CrysAlisPro 1.171.42.52a (Rigaku OD, 2022)'
_computing_molecular_graphics 'Olex2 1.5 (Dolomanov et al., 2009)'
_computing_publication_material 'Olex2 1.5 (Dolomanov et al., 2009)'
_computing_structure_refinement 'SHELXL 2019/2 (Sheldrick, 2015)'
_computing_structure_solution 'SHELXT 2014/5 (Sheldrick, 2014)'
_diffrn_ambient_environment N~2~
_diffrn_ambient_temperature 100.00(10)
_diffrn_detector 'Hybrid Pixel Array Detector'
_diffrn_detector_area_resol_mean 5.8140
_diffrn_detector_type 'Pilatus 200K'
_diffrn_measured_fraction_theta_full 0.9977
_diffrn_measured_fraction_theta_max 0.8371
_diffrn_measurement_details
;
List of Runs (angles in degrees, time in seconds):

  # Type    Start    End  Width  t~exp~   \w     \q     \k     \f   Frames
#--------------------------------------------------------------------------
  1  \w      1.00  54.00   0.50    2.00    --    6.67-119.00 -90.00  106
  2  \w     23.00  75.00   0.50    2.00    --    6.67-157.00 114.00  104
  3  \w      4.00  73.00   0.50    2.00    --    6.67  37.00   0.00  138
  4  \w    -42.00  16.00   0.50    2.00    --   -7.30 -77.00 150.00  116
  5  \w    -77.00  -1.00   0.50    2.00    --   -7.30 -19.00-150.00  152
  6  \w    -56.00   4.00   0.50    2.00    --   -7.30 -57.00   0.00  120
  7  \w    -24.00  16.00   0.50    2.00    --   -7.30 -77.00  90.00   80
  8  \w     -7.00  55.00   0.50    2.00    --   -7.30  37.00-150.00  124
  9  \w    -41.00   2.00   0.50    2.00    --   -7.30 -77.00 -90.00   86
 10  \w    -31.00  12.00   0.50    2.00    --   -7.30 -77.00 -30.00   86
 11  \w    -27.00  13.00   0.50    2.00    --   -7.30  77.00-120.00   80
 12  \w    -19.00  40.00   0.50    2.00    --   -7.30  57.00  90.00  118
;
_diffrn_measurement_device 'four-circle diffractometer'
_diffrn_measurement_device_type 'SuperNova, Dual, Cu at home/near, Pilatus 200K'
_diffrn_measurement_method '\w scans'
_diffrn_orient_matrix_type 'CrysAlisPro convention (1999,Acta A55,543-557)'
_diffrn_orient_matrix_UB_11 0.0710229000
_diffrn_orient_matrix_UB_12 0.0167338000
_diffrn_orient_matrix_UB_13 -0.0267531000
_diffrn_orient_matrix_UB_21 0.0709524000
_diffrn_orient_matrix_UB_22 0.0483468000
_diffrn_orient_matrix_UB_23 0.0292614000
_diffrn_orient_matrix_UB_31 0.0375034000
_diffrn_orient_matrix_UB_32 -0.0545586000
_diffrn_orient_matrix_UB_33 0.0049962000
_diffrn_radiation_monochromator mirror
_diffrn_radiation_probe x-ray
_diffrn_radiation_type 'Mo K\a'
_diffrn_radiation_wavelength 0.71073
_diffrn_reflns_av_R_equivalents 0.0562
_diffrn_reflns_av_unetI/netI 0.0549
_diffrn_reflns_Laue_measured_fraction_full 0.998
_diffrn_reflns_Laue_measured_fraction_max 0.837
_diffrn_reflns_limit_h_max 9
_diffrn_reflns_limit_h_min -9
_diffrn_reflns_limit_k_max 14
_diffrn_reflns_limit_k_min -13
_diffrn_reflns_limit_l_max 26
_diffrn_reflns_limit_l_min -26
_diffrn_reflns_number 25359
_diffrn_reflns_point_group_measured_fraction_full 0.998
_diffrn_reflns_point_group_measured_fraction_max 0.837
_diffrn_reflns_theta_full 25.242
_diffrn_reflns_theta_max 31.523
_diffrn_reflns_theta_min 3.258
_diffrn_source 'micro-focus sealed X-ray tube'
_diffrn_source_type 'SuperNova (Mo) X-ray Source'
_exptl_absorpt_coefficient_mu 1.604
_exptl_absorpt_correction_T_max 1.00000
_exptl_absorpt_correction_T_min 0.62837
_exptl_absorpt_correction_type multi-scan
_exptl_absorpt_process_details
;
CrysAlisPro 1.171.42.52a (Rigaku Oxford Diffraction, 2022)
Empirical absorption correction using spherical harmonics,
implemented in SCALE3 ABSPACK scaling algorithm.
;
_exptl_crystal_colour 'clear light colourless'
_exptl_crystal_colour_lustre clear
_exptl_crystal_colour_modifier light
_exptl_crystal_colour_primary colourless
_exptl_crystal_density_diffrn 1.763
_exptl_crystal_description block
_exptl_crystal_F_000 644
_exptl_crystal_preparation 'As per the reaction scheme'
_exptl_crystal_recrystallization_method 'Slow evaporation'
_exptl_crystal_size_max 0.29
_exptl_crystal_size_mid 0.26
_exptl_crystal_size_min 0.2
_refine_diff_density_max 0.507
_refine_diff_density_min -0.524
_refine_diff_density_rms 0.094
_refine_ls_extinction_method none
_refine_ls_goodness_of_fit_ref 1.046
_refine_ls_hydrogen_treatment constr
_refine_ls_matrix_type full
_refine_ls_number_parameters 328
_refine_ls_number_reflns 6767
_refine_ls_number_restraints 0
_refine_ls_restrained_S_all 1.046
_refine_ls_R_factor_all 0.0513
_refine_ls_R_factor_gt 0.0367
_refine_ls_shift/su_max 0.001
_refine_ls_shift/su_mean 0.000
_refine_ls_structure_factor_coef Fsqd
_refine_ls_weighting_details 'w=1/[\s^2^(Fo^2^)+(0.0291P)^2^+0.4662P] where P=(Fo^2^+2Fc^2^)/3'
_refine_ls_weighting_scheme calc
_refine_ls_wR_factor_gt 0.0774
_refine_ls_wR_factor_ref 0.0822
_reflns_Friedel_coverage 0.000
_reflns_number_gt 5412
_reflns_number_total 6767
_reflns_threshold_expression 'I > 2\s(I)'
_cod_data_source_file d4ce00341a2.cif
_cod_data_source_block ZnMCP
_cod_depositor_comments 'Adding full bibliography for 7249004--7249012.cif.'
_cod_original_cell_volume 1209.49(7)
_cod_database_code 7249011
_shelx_shelxl_version_number 2019/2
_chemical_oxdiff_formula 'C H N Cl Zn O'
_chemical_oxdiff_usercomment 'COLOURLESS BLOCK'
_shelx_space_group_comment
;
The symmetry employed for this shelxl refinement is uniquely defined
by the following loop, which should always be used as a source of
symmetry information in preference to the above space-group names.
They are only intended as comments.
;
_shelx_estimated_absorpt_t_max 0.740
_shelx_estimated_absorpt_t_min 0.653
_diffrn_oxdiff_digest_frames
;
01a9ba8e4da903250a2881db7afc7ad5bc00026c29b
;
_olex2_refinement_description
;
1. Fixed Uiso
 At 1.2 times of:
  All C(H) groups
 At 1.5 times of:
  All C(H,H,H) groups
2.a Aromatic/amide H refined with riding coordinates:
 C2(H2), C2'(H2'), C8(H8), C8'(H8'), C2"(H2"), C8"(H8")
2.b Idealised Me refined as rotating group:
 C10(H10A,H10B,H10C), C10'(H10D,H10E,H10F), C10"(H10G,H10H,H10I)
;
_olex2_exptl_crystal_mounting_method 'Mounted on the loop'
_olex2_submission_special_instructions 'No special instructions were received'
_oxdiff_exptl_absorpt_empirical_details
;
Empirical correction (ABSPACK) includes:
- Absorption correction using spherical harmonics
- Frame scaling
;
_oxdiff_exptl_absorpt_empirical_full_max 1.889
_oxdiff_exptl_absorpt_empirical_full_min 0.661

loop_
_space_group_symop_operation_xyz
'x, y, z'
'-x, -y, -z'

loop_
_atom_site_label
_atom_site_type_symbol
_atom_site_fract_x
_atom_site_fract_y
_atom_site_fract_z
_atom_site_U_iso_or_equiv
_atom_site_adp_type
_atom_site_occupancy
_atom_site_site_symmetry_order
_atom_site_calc_flag
_atom_site_refinement_flags_posn
_atom_site_refinement_flags_adp
_atom_site_refinement_flags_occupancy
_atom_site_disorder_assembly
_atom_site_disorder_group
Zn1 Zn -0.09993(3) 0.40579(2) 0.65498(2) 0.01308(7) Uani 1 1 d . . . . .
Cl1 Cl 0.21512(8) 0.03159(5) 0.33771(3) 0.02028(11) Uani 1 1 d . . . . .
Cl1' Cl 0.67815(8) 0.46158(6) 0.91430(3) 0.02202(12) Uani 1 1 d . . . . .
Cl2 Cl -0.40488(7) 0.29091(5) 0.68394(3) 0.01703(11) Uani 1 1 d . . . . .
Cl3 Cl -0.07644(9) 0.60265(5) 0.61868(3) 0.02217(12) Uani 1 1 d . . . . .
N1 N -0.1462(3) -0.01334(18) 0.38379(10) 0.0158(3) Uani 1 1 d . . . . .
N1' N 0.6837(3) 0.61659(19) 0.81679(10) 0.0179(4) Uani 1 1 d . . . . .
N3 N -0.2446(3) 0.10623(17) 0.49827(10) 0.0147(3) Uani 1 1 d . . . . .
N3' N 0.4073(3) 0.60023(18) 0.73119(10) 0.0167(4) Uani 1 1 d . . . . .
N7 N 0.2787(3) 0.27132(17) 0.50256(10) 0.0140(3) Uani 1 1 d . . . . .
N7' N 0.2013(3) 0.35271(18) 0.83915(9) 0.0146(3) Uani 1 1 d . . . . .
N9 N 0.0305(3) 0.29606(17) 0.57494(9) 0.0144(3) Uani 1 1 d . . . . .
N9' N 0.0910(3) 0.42670(18) 0.74559(10) 0.0153(3) Uani 1 1 d . . . . .
C2 C -0.2810(3) 0.0103(2) 0.43322(12) 0.0158(4) Uani 1 1 d . . . . .
H2 H -0.417332 -0.048134 0.420025 0.019 Uiso 1 1 calc R U . . .
C2' C 0.5980(3) 0.6524(2) 0.76099(12) 0.0181(4) Uani 1 1 d . . . . .
H2' H 0.684853 0.724184 0.740252 0.022 Uiso 1 1 calc R U . . .
C4 C -0.0511(3) 0.1850(2) 0.51365(11) 0.0125(4) Uani 1 1 d . . . . .
C4' C 0.2932(3) 0.5013(2) 0.76390(11) 0.0139(4) Uani 1 1 d . . . . .
C5 C 0.1030(3) 0.1682(2) 0.46757(11) 0.0131(4) Uani 1 1 d . . . . .
C5' C 0.3642(3) 0.4564(2) 0.82289(11) 0.0142(4) Uani 1 1 d . . . . .
C6 C 0.0446(3) 0.0649(2) 0.40133(11) 0.0138(4) Uani 1 1 d . . . . .
C6' C 0.5683(3) 0.5174(2) 0.84656(11) 0.0162(4) Uani 1 1 d . . . . .
C8 C 0.2262(3) 0.3433(2) 0.56511(12) 0.0159(4) Uani 1 1 d . . . . .
H8 H 0.320038 0.420913 0.599261 0.019 Uiso 1 1 calc R U . . .
C8' C 0.0442(3) 0.3394(2) 0.79182(11) 0.0164(4) Uani 1 1 d . . . . .
H8' H -0.086919 0.274333 0.791368 0.020 Uiso 1 1 calc R U . . .
C10 C 0.4807(3) 0.3069(2) 0.47470(13) 0.0196(4) Uani 1 1 d . . . . .
H10A H 0.473083 0.329914 0.425600 0.029 Uiso 1 1 calc R U . . .
H10B H 0.530347 0.226164 0.469446 0.029 Uiso 1 1 calc R U . . .
H10C H 0.573278 0.388311 0.510494 0.029 Uiso 1 1 calc R U . . .
C10' C 0.1931(3) 0.2717(2) 0.89699(13) 0.0216(5) Uani 1 1 d . . . . .
H10D H 0.292707 0.221799 0.888779 0.032 Uiso 1 1 calc R U . . .
H10E H 0.057604 0.203300 0.893769 0.032 Uiso 1 1 calc R U . . .
H10F H 0.223452 0.336127 0.946986 0.032 Uiso 1 1 calc R U . . .
Cl1" Cl 0.16169(8) 0.69965(6) 0.93051(3) 0.02215(12) Uani 1 1 d . . . . .
N1" N 0.5491(3) 0.81179(19) 0.97320(10) 0.0197(4) Uani 1 1 d . . . . .
N3" N 0.7932(3) 0.99114(19) 0.92625(10) 0.0180(4) Uani 1 1 d . . . . .
N7" N 0.3351(3) 0.93284(19) 0.82389(10) 0.0185(4) Uani 1 1 d . . . . .
N9" N 0.6571(3) 1.07505(19) 0.82943(10) 0.0198(4) Uani 1 1 d . . . . .
C2" C 0.7365(3) 0.9001(2) 0.96967(12) 0.0202(4) Uani 1 1 d . . . . .
H2" H 0.840355 0.896476 1.002417 0.024 Uiso 1 1 calc R U . . .
C4" C 0.6417(3) 0.9914(2) 0.88048(12) 0.0160(4) Uani 1 1 d . . . . .
C5" C 0.4415(3) 0.9021(2) 0.87800(11) 0.0151(4) Uani 1 1 d . . . . .
C6" C 0.4023(3) 0.8133(2) 0.92718(12) 0.0168(4) Uani 1 1 d . . . . .
C8" C 0.4732(3) 1.0352(2) 0.79745(13) 0.0219(5) Uani 1 1 d . . . . .
H8" H 0.438335 1.074502 0.758731 0.026 Uiso 1 1 calc R U . . .
C10" C 0.1232(3) 0.8674(3) 0.79537(13) 0.0229(5) Uani 1 1 d . . . . .
H10G H 0.091432 0.915215 0.758156 0.034 Uiso 1 1 calc R U . . .
H10H H 0.037606 0.875382 0.837179 0.034 Uiso 1 1 calc R U . . .
H10I H 0.098245 0.767624 0.771611 0.034 Uiso 1 1 calc R U . . .

loop_
_atom_site_aniso_label
_atom_site_aniso_U_11
_atom_site_aniso_U_22
_atom_site_aniso_U_33
_atom_site_aniso_U_23
_atom_site_aniso_U_13
_atom_site_aniso_U_12
Zn1 0.01322(12) 0.01220(12) 0.01318(12) 0.00264(9) -0.00106(8) 0.00346(9)
Cl1 0.0215(3) 0.0224(3) 0.0187(3) 0.0040(2) 0.0060(2) 0.0097(2)
Cl1' 0.0166(2) 0.0275(3) 0.0201(3) 0.0074(2) -0.00412(19) 0.0035(2)
Cl2 0.0129(2) 0.0160(2) 0.0191(2) 0.00133(18) 0.00048(18) 0.00212(18)
Cl3 0.0319(3) 0.0160(2) 0.0213(3) 0.0075(2) -0.0004(2) 0.0095(2)
N1 0.0173(9) 0.0139(8) 0.0164(9) 0.0036(7) 0.0008(7) 0.0054(7)
N1' 0.0147(9) 0.0175(8) 0.0183(9) 0.0017(7) 0.0006(7) 0.0023(7)
N3 0.0136(8) 0.0135(8) 0.0178(9) 0.0050(7) 0.0004(7) 0.0045(7)
N3' 0.0174(9) 0.0165(8) 0.0149(9) 0.0038(7) 0.0011(7) 0.0034(7)
N7 0.0126(8) 0.0125(8) 0.0175(9) 0.0055(7) -0.0006(7) 0.0035(6)
N7' 0.0136(8) 0.0145(8) 0.0131(8) 0.0032(6) -0.0012(6) 0.0010(7)
N9 0.0144(8) 0.0131(8) 0.0147(9) 0.0028(7) -0.0008(7) 0.0034(7)
N9' 0.0137(8) 0.0151(8) 0.0146(9) 0.0029(7) -0.0013(7) 0.0018(7)
C2 0.0148(10) 0.0132(9) 0.0183(10) 0.0043(8) -0.0018(8) 0.0028(8)
C2' 0.0174(10) 0.0154(10) 0.0189(11) 0.0034(8) 0.0034(8) 0.0017(8)
C4 0.0136(9) 0.0115(9) 0.0142(10) 0.0042(7) -0.0008(7) 0.0060(7)
C4' 0.0139(10) 0.0130(9) 0.0121(9) -0.0006(7) -0.0003(7) 0.0031(8)
C5 0.0139(9) 0.0133(9) 0.0144(10) 0.0059(7) 0.0006(7) 0.0057(7)
C5' 0.0148(10) 0.0144(9) 0.0123(9) 0.0025(7) 0.0007(7) 0.0034(8)
C6 0.0166(10) 0.0156(9) 0.0127(10) 0.0066(8) 0.0034(8) 0.0077(8)
C6' 0.0147(10) 0.0186(10) 0.0133(10) 0.0007(8) -0.0015(8) 0.0047(8)
C8 0.0166(10) 0.0118(9) 0.0182(10) 0.0048(8) -0.0020(8) 0.0025(8)
C8' 0.0165(10) 0.0169(10) 0.0130(10) 0.0022(8) -0.0004(8) 0.0026(8)
C10 0.0120(10) 0.0198(10) 0.0260(12) 0.0060(9) 0.0006(8) 0.0030(8)
C10' 0.0221(11) 0.0238(11) 0.0184(11) 0.0109(9) -0.0008(9) 0.0028(9)
Cl1" 0.0151(2) 0.0205(2) 0.0262(3) 0.0051(2) 0.0037(2) -0.00070(19)
N1" 0.0187(9) 0.0214(9) 0.0176(9) 0.0062(7) 0.0025(7) 0.0032(7)
N3" 0.0139(9) 0.0208(9) 0.0174(9) 0.0042(7) 0.0003(7) 0.0032(7)
N7" 0.0143(9) 0.0223(9) 0.0179(9) 0.0050(7) 0.0005(7) 0.0044(7)
N9" 0.0195(9) 0.0196(9) 0.0173(9) 0.0050(7) 0.0047(7) 0.0016(7)
C2" 0.0158(10) 0.0238(11) 0.0199(11) 0.0058(9) -0.0008(8) 0.0042(9)
C4" 0.0136(10) 0.0159(10) 0.0162(10) 0.0019(8) 0.0032(8) 0.0026(8)
C5" 0.0128(10) 0.0158(9) 0.0143(10) -0.0003(8) 0.0006(8) 0.0040(8)
C6" 0.0134(10) 0.0161(10) 0.0167(10) 0.0005(8) 0.0012(8) 0.0012(8)
C8" 0.0232(11) 0.0258(11) 0.0199(11) 0.0093(9) 0.0054(9) 0.0096(9)
C10" 0.0135(10) 0.0306(12) 0.0208(11) 0.0051(9) -0.0034(8) 0.0026(9)

loop_
_atom_type_symbol
_atom_type_description
_atom_type_scat_dispersion_real
_atom_type_scat_dispersion_imag
_atom_type_scat_source
C C 0.0033 0.0016 'International Tables Vol C Tables 4.2.6.8 and 6.1.1.4'
H H 0.0000 0.0000 'International Tables Vol C Tables 4.2.6.8 and 6.1.1.4'
Cl Cl 0.1484 0.1585 'International Tables Vol C Tables 4.2.6.8 and 6.1.1.4'
N N 0.0061 0.0033 'International Tables Vol C Tables 4.2.6.8 and 6.1.1.4'
Zn Zn 0.2839 1.4301 'International Tables Vol C Tables 4.2.6.8 and 6.1.1.4'

loop_
_geom_angle_atom_site_label_1
_geom_angle_atom_site_label_2
_geom_angle_atom_site_label_3
_geom_angle
_geom_angle_site_symmetry_1
_geom_angle_site_symmetry_3
_geom_angle_publ_flag
Cl3 Zn1 Cl2 115.20(2) . . ?
N9 Zn1 Cl2 117.28(5) . . ?
N9 Zn1 Cl3 105.10(5) . . ?
N9' Zn1 Cl2 104.81(5) . . ?
N9' Zn1 Cl3 115.88(5) . . ?
N9' Zn1 N9 97.65(7) . . ?
C6 N1 C2 117.49(18) . . ?
C6' N1' C2' 117.44(19) . . ?
C2 N3 C4 113.53(17) . . ?
C2' N3' C4' 112.48(18) . . ?
C5 N7 C10 128.07(18) . . ?
C8 N7 C5 106.30(17) . . ?
C8 N7 C10 125.38(18) . . ?
C5' N7' C10' 128.39(17) . . ?
C8' N7' C5' 106.58(16) . . ?
C8' N7' C10' 125.03(18) . . ?
C4 N9 Zn1 131.99(14) . . ?
C8 N9 Zn1 121.91(14) . . ?
C8 N9 C4 104.89(17) . . ?
C4' N9' Zn1 131.55(14) . . ?
C8' N9' Zn1 121.82(14) . . ?
C8' N9' C4' 105.23(17) . . ?
N1 C2 H2 116.3 . . ?
N3 C2 N1 127.43(19) . . ?
N3 C2 H2 116.3 . . ?
N1' C2' H2' 115.8 . . ?
N3' C2' N1' 128.4(2) . . ?
N3' C2' H2' 115.8 . . ?
N3 C4 N9 126.73(18) . . ?
N3 C4 C5 124.18(18) . . ?
N9 C4 C5 109.07(17) . . ?
N3' C4' N9' 126.60(18) . . ?
N3' C4' C5' 124.42(19) . . ?
N9' C4' C5' 108.97(17) . . ?
N7 C5 C4 106.02(17) . . ?
C6 C5 N7 137.44(19) . . ?
C6 C5 C4 116.44(18) . . ?
N7' C5' C4' 106.09(18) . . ?
N7' C5' C6' 137.25(19) . . ?
C6' C5' C4' 116.56(19) . . ?
N1 C6 Cl1 116.74(15) . . ?
N1 C6 C5 120.90(18) . . ?
C5 C6 Cl1 122.37(16) . . ?
N1' C6' Cl1' 118.39(16) . . ?
N1' C6' C5' 120.63(19) . . ?
C5' C6' Cl1' 120.96(16) . . ?
N7 C8 H8 123.1 . . ?
N9 C8 N7 113.72(18) . . ?
N9 C8 H8 123.1 . . ?
N7' C8' H8' 123.4 . . ?
N9' C8' N7' 113.12(18) . . ?
N9' C8' H8' 123.4 . . ?
N7 C10 H10A 109.5 . . ?
N7 C10 H10B 109.5 . . ?
N7 C10 H10C 109.5 . . ?
H10A C10 H10B 109.5 . . ?
H10A C10 H10C 109.5 . . ?
H10B C10 H10C 109.5 . . ?
N7' C10' H10D 109.5 . . ?
N7' C10' H10E 109.5 . . ?
N7' C10' H10F 109.5 . . ?
H10D C10' H10E 109.5 . . ?
H10D C10' H10F 109.5 . . ?
H10E C10' H10F 109.5 . . ?
C6" N1" C2" 117.06(18) . . ?
C2" N3" C4" 113.75(18) . . ?
C5" N7" C10" 129.07(18) . . ?
C8" N7" C5" 105.51(18) . . ?
C8" N7" C10" 125.32(19) . . ?
C8" N9" C4" 103.58(18) . . ?
N1" C2" H2" 116.0 . . ?
N3" C2" N1" 128.1(2) . . ?
N3" C2" H2" 116.0 . . ?
N3" C4" N9" 126.20(19) . . ?
N3" C4" C5" 123.28(19) . . ?
N9" C4" C5" 110.51(18) . . ?
N7" C5" C4" 105.37(18) . . ?
N7" C5" C6" 137.6(2) . . ?
C6" C5" C4" 117.02(19) . . ?
N1" C6" Cl1" 117.59(16) . . ?
N1" C6" C5" 120.78(19) . . ?
C5" C6" Cl1" 121.62(16) . . ?
N7" C8" H8" 122.5 . . ?
N9" C8" N7" 115.02(19) . . ?
N9" C8" H8" 122.5 . . ?
N7" C10" H10G 109.5 . . ?
N7" C10" H10H 109.5 . . ?
N7" C10" H10I 109.5 . . ?
H10G C10" H10H 109.5 . . ?
H10G C10" H10I 109.5 . . ?
H10H C10" H10I 109.5 . . ?

loop_
_geom_bond_atom_site_label_1
_geom_bond_atom_site_label_2
_geom_bond_distance
_geom_bond_site_symmetry_2
_geom_bond_publ_flag
Zn1 Cl2 2.2236(5) . ?
Zn1 Cl3 2.2186(5) . ?
Zn1 N9 2.0454(17) . ?
Zn1 N9' 2.0444(17) . ?
Cl1 C6 1.731(2) . ?
Cl1' C6' 1.734(2) . ?
N1 C2 1.351(3) . ?
N1 C6 1.318(3) . ?
N1' C2' 1.348(3) . ?
N1' C6' 1.312(3) . ?
N3 C2 1.331(3) . ?
N3 C4 1.332(3) . ?
N3' C2' 1.331(3) . ?
N3' C4' 1.339(3) . ?
N7 C5 1.384(3) . ?
N7 C8 1.340(3) . ?
N7 C10 1.470(3) . ?
N7' C5' 1.381(3) . ?
N7' C8' 1.343(3) . ?
N7' C10' 1.470(3) . ?
N9 C4 1.379(3) . ?
N9 C8 1.331(3) . ?
N9' C4' 1.379(3) . ?
N9' C8' 1.332(3) . ?
C2 H2 0.9500 . ?
C2' H2' 0.9500 . ?
C4 C5 1.403(3) . ?
C4' C5' 1.401(3) . ?
C5 C6 1.384(3) . ?
C5' C6' 1.388(3) . ?
C8 H8 0.9500 . ?
C8' H8' 0.9500 . ?
C10 H10A 0.9800 . ?
C10 H10B 0.9800 . ?
C10 H10C 0.9800 . ?
C10' H10D 0.9800 . ?
C10' H10E 0.9800 . ?
C10' H10F 0.9800 . ?
Cl1" C6" 1.734(2) . ?
N1" C2" 1.353(3) . ?
N1" C6" 1.325(3) . ?
N3" C2" 1.325(3) . ?
N3" C4" 1.342(3) . ?
N7" C5" 1.375(3) . ?
N7" C8" 1.367(3) . ?
N7" C10" 1.459(3) . ?
N9" C4" 1.381(3) . ?
N9" C8" 1.309(3) . ?
C2" H2" 0.9500 . ?
C4" C5" 1.408(3) . ?
C5" C6" 1.384(3) . ?
C8" H8" 0.9500 . ?
C10" H10G 0.9800 . ?
C10" H10H 0.9800 . ?
C10" H10I 0.9800 . ?

loop_
_geom_hbond_atom_site_label_D
_geom_hbond_atom_site_label_H
_geom_hbond_atom_site_label_A
_geom_hbond_distance_DH
_geom_hbond_distance_HA
_geom_hbond_distance_DA
_geom_hbond_angle_DHA
_geom_hbond_site_symmetry_A
_geom_hbond_publ_flag
C2 H2 Cl2 0.95 2.70 3.427(2) 133.4 2_456 yes
C8 H8 N3' 0.95 2.63 3.479(3) 149.6 . yes
C8' H8' N9" 0.95 2.50 3.381(3) 154.9 1_445 yes
C10 H10B N3 0.98 2.39 3.306(3) 154.7 1_655 yes
C10' H10E N3" 0.98 2.57 3.476(3) 154.3 1_445 yes
C10' H10F Cl1' 0.98 2.82 3.803(2) 175.7 2_667 yes
C2" H2" N3" 0.95 2.65 3.510(3) 150.8 2_777 yes
C8" H8" Cl2 0.95 2.80 3.593(2) 141.8 1_665 yes
C10" H10I Cl3 0.98 2.95 3.668(2) 130.6 . yes

loop_
_geom_torsion_atom_site_label_1
_geom_torsion_atom_site_label_2
_geom_torsion_atom_site_label_3
_geom_torsion_atom_site_label_4
_geom_torsion
_geom_torsion_site_symmetry_1
_geom_torsion_site_symmetry_2
_geom_torsion_site_symmetry_3
_geom_torsion_site_symmetry_4
_geom_torsion_publ_flag
Zn1 N9 C4 N3 -11.4(3) . . . . ?
Zn1 N9 C4 C5 167.37(13) . . . . ?
Zn1 N9 C8 N7 -169.22(12) . . . . ?
Zn1 N9' C4' N3' 12.6(3) . . . . ?
Zn1 N9' C4' C5' -166.81(14) . . . . ?
Zn1 N9' C8' N7' 168.34(13) . . . . ?
N3 C4 C5 N7 178.91(17) . . . . ?
N3 C4 C5 C6 1.8(3) . . . . ?
N3' C4' C5' N7' -178.98(18) . . . . ?
N3' C4' C5' C6' -1.9(3) . . . . ?
N7 C5 C6 Cl1 3.5(3) . . . . ?
N7 C5 C6 N1 -176.5(2) . . . . ?
N7' C5' C6' Cl1' 0.7(4) . . . . ?
N7' C5' C6' N1' 179.0(2) . . . . ?
N9 C4 C5 N7 0.1(2) . . . . ?
N9 C4 C5 C6 -177.00(16) . . . . ?
N9' C4' C5' N7' 0.5(2) . . . . ?
N9' C4' C5' C6' 177.61(17) . . . . ?
C2 N1 C6 Cl1 179.35(14) . . . . ?
C2 N1 C6 C5 -0.7(3) . . . . ?
C2 N3 C4 N9 177.05(18) . . . . ?
C2 N3 C4 C5 -1.5(3) . . . . ?
C2' N1' C6' Cl1' 176.04(15) . . . . ?
C2' N1' C6' C5' -2.4(3) . . . . ?
C2' N3' C4' N9' -179.45(19) . . . . ?
C2' N3' C4' C5' -0.1(3) . . . . ?
C4 N3 C2 N1 0.1(3) . . . . ?
C4 N9 C8 N7 -0.4(2) . . . . ?
C4 C5 C6 Cl1 179.36(14) . . . . ?
C4 C5 C6 N1 -0.6(3) . . . . ?
C4' N3' C2' N1' 1.0(3) . . . . ?
C4' N9' C8' N7' 0.4(2) . . . . ?
C4' C5' C6' Cl1' -175.28(15) . . . . ?
C4' C5' C6' N1' 3.1(3) . . . . ?
C5 N7 C8 N9 0.5(2) . . . . ?
C5' N7' C8' N9' -0.1(2) . . . . ?
C6 N1 C2 N3 1.0(3) . . . . ?
C6' N1' C2' N3' 0.3(3) . . . . ?
C8 N7 C5 C4 -0.3(2) . . . . ?
C8 N7 C5 C6 175.8(2) . . . . ?
C8 N9 C4 N3 -178.60(19) . . . . ?
C8 N9 C4 C5 0.2(2) . . . . ?
C8' N7' C5' C4' -0.2(2) . . . . ?
C8' N7' C5' C6' -176.4(2) . . . . ?
C8' N9' C4' N3' 178.9(2) . . . . ?
C8' N9' C4' C5' -0.5(2) . . . . ?
C10 N7 C5 C4 -174.75(18) . . . . ?
C10 N7 C5 C6 1.4(4) . . . . ?
C10 N7 C8 N9 175.08(17) . . . . ?
C10' N7' C5' C4' -179.30(19) . . . . ?
C10' N7' C5' C6' 4.5(4) . . . . ?
C10' N7' C8' N9' 179.00(19) . . . . ?
N3" C4" C5" N7" -179.03(19) . . . . ?
N3" C4" C5" C6" 1.7(3) . . . . ?
N7" C5" C6" Cl1" 0.3(4) . . . . ?
N7" C5" C6" N1" 179.8(2) . . . . ?
N9" C4" C5" N7" 0.3(2) . . . . ?
N9" C4" C5" C6" -179.01(18) . . . . ?
C2" N1" C6" Cl1" 179.49(16) . . . . ?
C2" N1" C6" C5" 0.0(3) . . . . ?
C2" N3" C4" N9" -180.0(2) . . . . ?
C2" N3" C4" C5" -0.7(3) . . . . ?
C4" N3" C2" N1" -0.7(3) . . . . ?
C4" N9" C8" N7" 1.0(3) . . . . ?
C4" C5" C6" Cl1" 179.30(15) . . . . ?
C4" C5" C6" N1" -1.2(3) . . . . ?
C5" N7" C8" N9" -0.8(3) . . . . ?
C6" N1" C2" N3" 1.1(3) . . . . ?
C8" N7" C5" C4" 0.3(2) . . . . ?
C8" N7" C5" C6" 179.4(2) . . . . ?
C8" N9" C4" N3" 178.6(2) . . . . ?
C8" N9" C4" C5" -0.7(2) . . . . ?
C10" N7" C5" C4" 176.8(2) . . . . ?
C10" N7" C5" C6" -4.1(4) . . . . ?
C10" N7" C8" N9" -177.5(2) . . . . ?
